data_7216608
loop_
_publ_author_name
'Liu, Rong'
'Valiyaveettil, Suresh'
'Mok, Kum-Fun'
'Vittal, Jagadese J.'
'Hoong, Angelia Kar Min'

_publ_section_title
;
 Solid-state self-assembly of 1,4-bis(2-carboxybenzyloxy)benzene in the
 presence and absence of aromatic amines
;
_journal_issue 95
_journal_name_full CrystEngComm
_journal_page_first 574
_journal_paper_doi 10.1039/b206055h
_journal_volume 4
_journal_year 2002
_chemical_formula_sum 'C34 H28 N2 O6'
_chemical_formula_weight 560.58
_chemical_name_systematic
; 
? 
;
_space_group_IT_number 14
_symmetry_cell_setting monoclinic
_symmetry_space_group_name_Hall '-P 2ybc'
_symmetry_space_group_name_H-M 'P 1 21/c 1'
_atom_sites_solution_hydrogens geom
_atom_sites_solution_primary direct
_atom_sites_solution_secondary difmap
_audit_creation_method SHELXL-97
_cell_angle_alpha 90.00
_cell_angle_beta 91.627(3)
_cell_angle_gamma 90.00
_cell_formula_units_Z 2
_cell_length_a 8.9416(11)
_cell_length_b 8.1164(10)
_cell_length_c 18.832(2)
_cell_measurement_reflns_used 1846
_cell_measurement_temperature 223(2)
_cell_measurement_theta_max 23.5
_cell_measurement_theta_min 2.5
_cell_volume 1366.2(3)
_computing_cell_refinement 'Bruker AXS, SAINT'
_computing_data_collection 'Bruker AXS, SMART'
_computing_data_reduction 'Bruker AXS, SAINT'
_computing_molecular_graphics 'Bruker AXS, SHELXTL'
_computing_publication_material 'Bruker AXS, SHELXTL'
_computing_structure_refinement 'SHELXL-97 (Sheldrick, 1997)'
_computing_structure_solution 'SHELXS-97 (Sheldrick, 1990)'
_diffrn_ambient_temperature 223(2)
_diffrn_measured_fraction_theta_full 0.999
_diffrn_measured_fraction_theta_max 0.999
_diffrn_measurement_method '\w scans'
_diffrn_radiation_monochromator graphite
_diffrn_radiation_source 'fine-focus sealed tube'
_diffrn_radiation_type MoK\a
_diffrn_radiation_wavelength 0.71073
_diffrn_reflns_av_R_equivalents 0.1267
_diffrn_reflns_av_sigmaI/netI 0.0859
_diffrn_reflns_limit_h_max 8
_diffrn_reflns_limit_h_min -10
_diffrn_reflns_limit_k_max 9
_diffrn_reflns_limit_k_min -8
_diffrn_reflns_limit_l_max 22
_diffrn_reflns_limit_l_min -22
_diffrn_reflns_number 7675
_diffrn_reflns_theta_full 24.99
_diffrn_reflns_theta_max 24.99
_diffrn_reflns_theta_min 2.16
_exptl_absorpt_coefficient_mu 0.094
_exptl_absorpt_correction_T_max 0.9424
_exptl_absorpt_correction_T_min 0.6814
_exptl_absorpt_correction_type 'sadabs (Sheldrick, 1996)'
_exptl_crystal_colour yellow
_exptl_crystal_density_diffrn 1.363
_exptl_crystal_density_meas ?
_exptl_crystal_density_method 'not measured'
_exptl_crystal_description 'distorted hexagonal block'
_exptl_crystal_F_000 588
_exptl_crystal_size_max 0.26
_exptl_crystal_size_mid 0.20
_exptl_crystal_size_min 0.10
_refine_diff_density_max 0.755
_refine_diff_density_min -0.646
_refine_diff_density_rms 0.091
_refine_ls_extinction_method none
_refine_ls_goodness_of_fit_ref 1.075
_refine_ls_hydrogen_treatment mixed
_refine_ls_matrix_type full
_refine_ls_number_parameters 207
_refine_ls_number_reflns 2409
_refine_ls_number_restraints 0
_refine_ls_restrained_S_all 1.075
_refine_ls_R_factor_all 0.1171
_refine_ls_R_factor_gt 0.0981
_refine_ls_shift/su_max 0.001
_refine_ls_shift/su_mean 0.000
_refine_ls_structure_factor_coef Fsqd
_refine_ls_weighting_details 'calc w=1/[\s^2^(Fo^2^)+(0.2000P)^2^+0.0000P] where P=(Fo^2^+2Fc^2^)/3'
_refine_ls_weighting_scheme calc
_refine_ls_wR_factor_gt 0.2763
_refine_ls_wR_factor_ref 0.2994
_reflns_number_gt 1702
_reflns_number_total 2409
_reflns_threshold_expression >2sigma(I)
_cod_data_source_file b206055h.txt
_cod_data_source_block 1.dipet
_cod_depositor_comments
;
The following automatic conversions were performed:

'_exptl_crystal_density_meas' value 'not measured' was changed to '?'
- the value is perceived as not measured.

Automatic conversion script
Id: cif_fix_values 3008 2015-01-20 13:52:24Z robertas 
;
_cod_original_cell_volume 1366.1(3)
_cod_original_sg_symbol_H-M P2(1)/c
_cod_database_code 7216608

loop_
_symmetry_equiv_pos_as_xyz
'x, y, z'
'-x, y+1/2, -z+1/2'
'-x, -y, -z'
'x, -y-1/2, z-1/2'

loop_
_atom_site_label
_atom_site_type_symbol
_atom_site_fract_x
_atom_site_fract_y
_atom_site_fract_z
_atom_site_U_iso_or_equiv
_atom_site_adp_type
_atom_site_occupancy
_atom_site_symmetry_multiplicity
_atom_site_calc_flag
_atom_site_refinement_flags
O1 O 0.2967(3) 0.2097(3) 0.33862(12) 0.0532(8) Uani 1 1 d .
H1 H 0.3201 0.3007 0.3557 0.10(2) Uiso 1 1 calc R
O2 O 0.2807(4) 0.3532(3) 0.23823(14) 0.0598(9) Uani 1 1 d .
O3 O 0.1045(3) 0.2409(3) 0.08312(12) 0.0477(8) Uani 1 1 d .
N1 N 0.3590(4) 0.4847(4) 0.40687(15) 0.0467(9) Uani 1 1 d .
C1 C 0.2964(5) 0.5382(5) 0.4666(2) 0.0522(10) Uani 1 1 d .
H1A H 0.2240 0.4713 0.4875 0.086(16) Uiso 1 1 calc R
C2 C 0.3318(5) 0.6834(5) 0.4984(2) 0.0589(11) Uani 1 1 d .
H2 H 0.2839 0.7144 0.5402 0.097(18) Uiso 1 1 calc R
C3 C 0.4365(5) 0.7850(5) 0.4703(3) 0.0609(12) Uani 1 1 d .
C4 C 0.5046(5) 0.7305(5) 0.4094(3) 0.0668(14) Uani 1 1 d .
H4 H 0.5791 0.7947 0.3887 0.067(13) Uiso 1 1 calc R
C5 C 0.4625(5) 0.5804(5) 0.3791(2) 0.0542(11) Uani 1 1 d .
H5 H 0.508(6) 0.536(7) 0.336(3) 0.085(16) Uiso 1 1 d .
C6 C 0.4703(7) 0.9417(6) 0.5057(4) 0.103(3) Uani 1 1 d .
H6 H 0.4302 0.9443 0.5513 0.124 Uiso 1 1 calc R
C7 C 0.2676(4) 0.2255(4) 0.27081(19) 0.0406(9) Uani 1 1 d .
C8 C 0.2199(4) 0.0662(4) 0.23660(17) 0.0366(8) Uani 1 1 d .
C9 C 0.2869(4) -0.0793(4) 0.2617(2) 0.0457(9) Uani 1 1 d .
H9 H 0.3562 -0.0742 0.3001 0.036(9) Uiso 1 1 calc R
C10 C 0.2535(5) -0.2290(4) 0.2315(2) 0.0518(11) Uani 1 1 d .
H10 H 0.3026 -0.3249 0.2478 0.067(12) Uiso 1 1 calc R
C11 C 0.1472(5) -0.2376(5) 0.1771(2) 0.0543(11) Uani 1 1 d .
H11 H 0.1218 -0.3401 0.1568 0.064(12) Uiso 1 1 calc R
C12 C 0.0778(4) -0.0956(5) 0.1522(2) 0.0495(10) Uani 1 1 d .
H12 H 0.0046 -0.1031 0.1155 0.047(10) Uiso 1 1 calc R
C13 C 0.1144(4) 0.0583(4) 0.18057(18) 0.0407(9) Uani 1 1 d .
C14 C 0.0350(4) 0.2060(5) 0.14926(18) 0.0432(9) Uani 1 1 d .
H14A H -0.0716 0.1822 0.1413 0.041(9) Uiso 1 1 calc R
H14B H 0.0449 0.3006 0.1814 0.052(10) Uiso 1 1 calc R
C15 C 0.0473(4) 0.3716(4) 0.04397(16) 0.0369(8) Uani 1 1 d .
C16 C 0.1163(4) 0.4010(4) -0.02011(17) 0.0380(8) Uani 1 1 d .
H16 H 0.1961 0.3337 -0.0337 0.034(8) Uiso 1 1 calc R
C17 C 0.0684(4) 0.5287(4) -0.06431(17) 0.0397(9) Uani 1 1 d .
H17 H 0.1148 0.5469 -0.1078 0.058(11) Uiso 1 1 calc R

loop_
_atom_site_aniso_label
_atom_site_aniso_U_11
_atom_site_aniso_U_22
_atom_site_aniso_U_33
_atom_site_aniso_U_23
_atom_site_aniso_U_13
_atom_site_aniso_U_12
O1 0.084(2) 0.0358(17) 0.0388(15) -0.0006(11) -0.0054(13) -0.0117(13)
O2 0.099(2) 0.0273(15) 0.0524(16) 0.0066(12) -0.0025(14) -0.0101(13)
O3 0.0591(17) 0.0414(16) 0.0431(14) 0.0086(11) 0.0077(11) 0.0156(11)
N1 0.063(2) 0.0332(18) 0.0437(17) -0.0021(13) -0.0067(14) -0.0056(14)
C1 0.063(2) 0.045(2) 0.049(2) -0.0022(18) -0.0002(17) -0.0040(18)
C2 0.072(3) 0.052(3) 0.053(2) -0.0134(19) -0.0099(19) 0.000(2)
C3 0.068(3) 0.037(2) 0.076(3) -0.015(2) -0.033(2) 0.0099(19)
C4 0.054(3) 0.044(3) 0.101(4) 0.023(2) -0.023(2) -0.0165(19)
C5 0.062(2) 0.044(2) 0.057(2) 0.0023(19) -0.0018(19) -0.0003(19)
C6 0.099(4) 0.045(3) 0.160(6) -0.013(4) -0.078(4) 0.002(3)
C7 0.051(2) 0.0285(19) 0.0424(19) -0.0009(14) 0.0000(15) -0.0013(14)
C8 0.051(2) 0.0245(18) 0.0348(17) 0.0025(13) 0.0048(14) -0.0016(14)
C9 0.062(2) 0.028(2) 0.046(2) 0.0034(15) -0.0027(16) -0.0003(16)
C10 0.081(3) 0.0235(19) 0.051(2) 0.0022(16) 0.0054(19) 0.0041(17)
C11 0.084(3) 0.024(2) 0.055(2) -0.0054(17) 0.007(2) -0.0074(18)
C12 0.062(2) 0.039(2) 0.047(2) -0.0039(16) -0.0030(17) -0.0093(17)
C13 0.053(2) 0.0304(19) 0.0387(18) 0.0018(14) 0.0067(15) 0.0004(15)
C14 0.054(2) 0.038(2) 0.0383(18) 0.0008(15) 0.0020(14) 0.0064(16)
C15 0.0440(19) 0.0291(18) 0.0373(17) -0.0004(13) -0.0040(13) 0.0021(14)
C16 0.0408(19) 0.0312(19) 0.0421(18) -0.0040(14) 0.0020(13) 0.0079(14)
C17 0.050(2) 0.035(2) 0.0341(17) -0.0015(14) 0.0013(14) 0.0020(15)

loop_
_atom_type_symbol
_atom_type_description
_atom_type_scat_dispersion_real
_atom_type_scat_dispersion_imag
_atom_type_scat_source
C C 0.0033 0.0016 'International Tables Vol C Tables 4.2.6.8 and 6.1.1.4'
H H 0.0000 0.0000 'International Tables Vol C Tables 4.2.6.8 and 6.1.1.4'
N N 0.0061 0.0033 'International Tables Vol C Tables 4.2.6.8 and 6.1.1.4'
O O 0.0106 0.0060 'International Tables Vol C Tables 4.2.6.8 and 6.1.1.4'

loop_
_geom_angle_atom_site_label_1
_geom_angle_atom_site_label_2
_geom_angle_atom_site_label_3
_geom_angle
_geom_angle_site_symmetry_1
C15 O3 C14 116.8(3) .
C5 N1 C1 116.9(3) .
N1 C1 C2 123.6(4) .
C1 C2 C3 120.5(4) .
C2 C3 C4 116.8(4) .
C2 C3 C6 118.9(5) .
C4 C3 C6 124.4(5) .
C3 C4 C5 119.9(4) .
N1 C5 C4 122.3(4) .
C6 C6 C3 138.3(12) 3_676
O2 C7 O1 124.1(3) .
O2 C7 C8 123.3(3) .
O1 C7 C8 112.5(3) .
C13 C8 C9 119.3(3) .
C13 C8 C7 122.8(3) .
C9 C8 C7 117.9(3) .
C10 C9 C8 121.4(4) .
C9 C10 C11 119.4(3) .
C10 C11 C12 120.1(3) .
C11 C12 C13 121.2(4) .
C12 C13 C8 118.5(3) .
C12 C13 C14 117.5(3) .
C8 C13 C14 124.0(3) .
O3 C14 C13 106.6(3) .
C17 C15 O3 124.9(3) 3_565
C17 C15 C16 119.7(3) 3_565
O3 C15 C16 115.4(3) .
C17 C16 C15 120.7(3) .
C15 C17 C16 119.5(3) 3_565

loop_
_geom_bond_atom_site_label_1
_geom_bond_atom_site_label_2
_geom_bond_distance
_geom_bond_site_symmetry_2
O1 C7 1.302(4) .
O2 C7 1.212(4) .
O3 C15 1.382(4) .
O3 C14 1.436(4) .
N1 C5 1.326(5) .
N1 C1 1.343(5) .
C1 C2 1.355(6) .
C2 C3 1.366(7) .
C3 C4 1.385(8) .
C3 C6 1.464(6) .
C4 C5 1.392(6) .
C6 C6 1.109(12) 3_676
C7 C8 1.501(4) .
C8 C13 1.397(5) .
C8 C9 1.401(5) .
C9 C10 1.371(5) .
C10 C11 1.381(6) .
C11 C12 1.384(6) .
C12 C13 1.394(5) .
C13 C14 1.505(5) .
C15 C17 1.377(5) 3_565
C15 C16 1.391(5) .
C16 C17 1.389(5) .
C17 C15 1.377(5) 3_565
